data_1553615
loop_
_publ_author_name
'Guo, Wei-Si'
'Wang, Yuan-Chao'
'Dou, Qian'
'Wen, Li-Rong'
'Li, Ming'

_publ_section_title
;
 A copper-catalyzed arylation/nucleophilic addition/fragmentation/C--S
 bond formation cascade: synthesis of bis(arylthio)imines
;
_journal_issue 4
_journal_name_full 'Organic Chemistry Frontiers'
_journal_page_first 510
_journal_paper_doi 10.1039/C6QO00739B
_journal_volume 4
_journal_year 2017
_chemical_formula_moiety 'C23 H19 N O2 S2'
_chemical_formula_sum 'C23 H19 N O2 S2'
_chemical_formula_weight 405.51
_space_group_crystal_system orthorhombic
_space_group_IT_number 19
_space_group_name_Hall 'P 2ac 2ab'
_space_group_name_H-M_alt 'P 21 21 21'
_atom_sites_solution_hydrogens geom
_atom_sites_solution_primary direct
_audit_creation_date 2015-09-10
_audit_creation_method
;
Olex2 1.2
(compiled 2015.01.26 svn.r3150 for OlexSys, GUI svn.r4998)
;
_audit_update_record
;
2016-07-18 deposited with the CCDC.
2017-01-03 downloaded from the CCDC.
;
_cell_angle_alpha 90
_cell_angle_beta 90
_cell_angle_gamma 90
_cell_formula_units_Z 4
_cell_length_a 8.189(2)
_cell_length_b 14.782(4)
_cell_length_c 17.421(5)
_cell_measurement_reflns_used 6235
_cell_measurement_temperature 173.1500
_cell_measurement_theta_max 27.4770
_cell_measurement_theta_min 1.8068
_cell_volume 2108.8(10)
_computing_cell_refinement 'CrystalClear (Rigaku Inc., 2007)'
_computing_data_collection 'CrystalClear (Rigaku Inc., 2007)'
_computing_data_reduction 'CrystalClear (Rigaku Inc., 2007)'
_computing_molecular_graphics 'Olex2 (Dolomanov et al., 2009)'
_computing_publication_material 'CIFTAB (Sheldrick, 2013)'
_computing_structure_refinement 'SHELXL (Sheldrick, 2014)'
_computing_structure_solution
;
'SHELXT (Sheldrick, 2014)'
;
_diffrn_ambient_temperature 173.1500
_diffrn_detector_area_resol_mean 28.5714
_diffrn_measured_fraction_theta_full 0.992
_diffrn_measured_fraction_theta_max 0.993
_diffrn_measurement_details
;
scan:
	Number of images: 360
	           Slice: -110.0000 - 70.0000
	     Image width: 0.5000
	        Exp time: 12.0000
	   Rotation axis: Omega
	           Omega: 0.0000
	             Chi: 45.0000
	             Phi: 0.0000
	             XTD: 45.1316
	          2theta: -19.7250
scan:
	Number of images: 298
	           Slice: -109.0000 - 40.0000
	     Image width: 0.5000
	        Exp time: 12.0000
	   Rotation axis: Omega
	           Omega: 0.0000
	             Chi: 45.0000
	             Phi: 90.0000
	             XTD: 45.1316
	          2theta: -19.7250
;
_diffrn_measurement_device
;
Saturn724+ (2x2 bin mode)
;
_diffrn_measurement_device_details
;
AFC10: Fixed Chi 2 circle
;
_diffrn_measurement_device_type 'Saturn724+ CCD'
_diffrn_measurement_method '\w scans at fixed \c = 45\%'
_diffrn_orient_matrix_type d*Trek
_diffrn_orient_matrix_UB_11 0.0435
_diffrn_orient_matrix_UB_12 -0.0088
_diffrn_orient_matrix_UB_13 0.1138
_diffrn_orient_matrix_UB_21 0.0290
_diffrn_orient_matrix_UB_22 -0.0591
_diffrn_orient_matrix_UB_23 -0.0157
_diffrn_orient_matrix_UB_31 0.0476
_diffrn_orient_matrix_UB_32 0.0277
_diffrn_orient_matrix_UB_33 -0.0161
_diffrn_radiation_detector CCD
_diffrn_radiation_monochromator 'Graphite Monochromator'
_diffrn_radiation_type MoK\a
_diffrn_radiation_wavelength 0.71073
_diffrn_reflns_av_R_equivalents 0.0464
_diffrn_reflns_av_unetI/netI 0.0457
_diffrn_reflns_Laue_measured_fraction_full 0.992
_diffrn_reflns_Laue_measured_fraction_max 0.993
_diffrn_reflns_limit_h_max 10
_diffrn_reflns_limit_h_min -10
_diffrn_reflns_limit_k_max 19
_diffrn_reflns_limit_k_min -16
_diffrn_reflns_limit_l_max 19
_diffrn_reflns_limit_l_min -22
_diffrn_reflns_number 15230
_diffrn_reflns_point_group_measured_fraction_full 0.992
_diffrn_reflns_point_group_measured_fraction_max 0.992
_diffrn_reflns_theta_full 26.000
_diffrn_reflns_theta_max 27.454
_diffrn_reflns_theta_min 2.714
_diffrn_source 'Sealed Tube'
_diffrn_source_current 30.0000
_diffrn_source_power 1.5000
_diffrn_source_voltage 50.0000
_exptl_absorpt_coefficient_mu 0.270
_exptl_absorpt_correction_T_max 1.0000
_exptl_absorpt_correction_T_min 0.9006
_exptl_absorpt_correction_type multi-scan
_exptl_absorpt_process_details 'CrystalClear (Rigaku Inc., 2007)'
_exptl_crystal_colour Colorless
_exptl_crystal_density_diffrn 1.277
_exptl_crystal_description block
_exptl_crystal_F_000 848
_exptl_crystal_size_max 0.27
_exptl_crystal_size_mid 0.19
_exptl_crystal_size_min 0.1
_refine_diff_density_max 0.188
_refine_diff_density_min -0.209
_refine_diff_density_rms 0.041
_refine_ls_abs_structure_details
;
 Flack x determined using 1486 quotients [(I+)-(I-)]/[(I+)+(I-)]
 (Parsons, Flack and Wagner, Acta Cryst. B69 (2013) 249-259).
;
_refine_ls_abs_structure_Flack 1.01(4)
_refine_ls_extinction_method none
_refine_ls_goodness_of_fit_ref 1.150
_refine_ls_hydrogen_treatment constr
_refine_ls_matrix_type full
_refine_ls_number_parameters 254
_refine_ls_number_reflns 4800
_refine_ls_number_restraints 0
_refine_ls_restrained_S_all 1.150
_refine_ls_R_factor_all 0.0577
_refine_ls_R_factor_gt 0.0520
_refine_ls_shift/su_max 0.000
_refine_ls_shift/su_mean 0.000
_refine_ls_structure_factor_coef Fsqd
_refine_ls_weighting_details 'w=1/[\s^2^(Fo^2^)+(0.0260P)^2^+0.7062P] where P=(Fo^2^+2Fc^2^)/3'
_refine_ls_weighting_scheme calc
_refine_ls_wR_factor_gt 0.0937
_refine_ls_wR_factor_ref 0.0959
_reflns_Friedel_coverage 0.758
_reflns_Friedel_fraction_full 0.993
_reflns_Friedel_fraction_max 0.991
_reflns_number_gt 4450
_reflns_number_total 4800
_reflns_threshold_expression 'I > 2\s(I)'
_cod_data_source_file c6qo00739b2.cif
_cod_data_source_block sa4333
_cod_original_cell_volume 2108.7(10)
_cod_database_code 1553615
_shelx_space_group_comment
;
The symmetry employed for this shelxl refinement is uniquely defined
by the following loop, which should always be used as a source of
symmetry information in preference to the above space-group names.
They are only intended as comments.
;
_diffrn_number_total 2764
_olex2_refinement_description
;
1. Fixed Uiso
 At 1.2 times of:
  All C(H) groups
 At 1.5 times of:
  All C(H,H,H) groups
2.a Aromatic/amide H refined with riding coordinates:
 C2(H2), C3(H3), C4(H4), C5(H5), C6(H6), C9(H9), C10(H10), C11(H11), C12(H12),
 C13(H13), C15(H15), C16(H16), C17(H17), C18(H18), C20(H20), C21(H21)
2.b Idealised Me refined as rotating group:
 C23(H23A,H23B,H23C)
;
_shelx_shelxl_version_number 2014/7
_olex2_submission_special_instructions 'No special instructions were received'

loop_
_space_group_symop_operation_xyz
'x, y, z'
'-x+1/2, -y, z+1/2'
'-x, y+1/2, -z+1/2'
'x+1/2, -y+1/2, -z'

loop_
_atom_site_label
_atom_site_type_symbol
_atom_site_fract_x
_atom_site_fract_y
_atom_site_fract_z
_atom_site_U_iso_or_equiv
_atom_site_adp_type
_atom_site_occupancy
_atom_site_site_symmetry_order
_atom_site_calc_flag
_atom_site_refinement_flags_posn
S1 S 1.05041(10) 0.37406(6) 0.34555(5) 0.03210(19) Uani 1 1 d .
S2 S 0.74374(11) 0.33660(7) 0.25480(5) 0.0418(2) Uani 1 1 d .
O1 O 0.8269(4) 0.7253(2) 0.3556(2) 0.0770(10) Uani 1 1 d .
O2 O 0.6285(3) 0.81269(19) 0.30973(19) 0.0578(8) Uani 1 1 d .
N1 N 0.9717(4) 0.45703(19) 0.21530(16) 0.0333(7) Uani 1 1 d .
C1 C 1.1767(4) 0.4720(2) 0.3498(2) 0.0302(7) Uani 1 1 d .
C2 C 1.1132(5) 0.5536(2) 0.3749(2) 0.0380(8) Uani 1 1 d .
H2 H 1.0020 0.5589 0.3847 0.046 Uiso 1 1 calc R
C3 C 1.2145(6) 0.6266(3) 0.3852(2) 0.0505(10) Uani 1 1 d .
H3 H 1.1713 0.6817 0.4011 0.061 Uiso 1 1 calc R
C4 C 1.3800(6) 0.6187(3) 0.3721(3) 0.0580(12) Uani 1 1 d .
H4 H 1.4486 0.6679 0.3801 0.070 Uiso 1 1 calc R
C5 C 1.4432(5) 0.5377(3) 0.3471(3) 0.0572(11) Uani 1 1 d .
H5 H 1.5548 0.5325 0.3380 0.069 Uiso 1 1 calc R
C6 C 1.3426(4) 0.4637(3) 0.3354(2) 0.0413(9) Uani 1 1 d .
H6 H 1.3856 0.4092 0.3181 0.050 Uiso 1 1 calc R
C7 C 0.9294(4) 0.3979(2) 0.26353(18) 0.0297(7) Uani 1 1 d .
C8 C 0.7423(4) 0.2647(2) 0.33733(18) 0.0331(7) Uani 1 1 d .
C9 C 0.6746(4) 0.2948(2) 0.4055(2) 0.0368(8) Uani 1 1 d .
H9 H 0.6317 0.3529 0.4090 0.044 Uiso 1 1 calc R
C10 C 0.6714(5) 0.2378(3) 0.4681(2) 0.0431(9) Uani 1 1 d .
H10 H 0.6264 0.2576 0.5142 0.052 Uiso 1 1 calc R
C11 C 0.7341(5) 0.1519(3) 0.4628(2) 0.0482(10) Uani 1 1 d .
H11 H 0.7340 0.1142 0.5056 0.058 Uiso 1 1 calc R
C12 C 0.7973(5) 0.1215(3) 0.3942(2) 0.0496(10) Uani 1 1 d .
H12 H 0.8378 0.0629 0.3905 0.060 Uiso 1 1 calc R
C13 C 0.8008(4) 0.1776(2) 0.3312(2) 0.0410(9) Uani 1 1 d .
H13 H 0.8423 0.1568 0.2847 0.049 Uiso 1 1 calc R
C14 C 0.8678(4) 0.4772(2) 0.1521(2) 0.0357(8) Uani 1 1 d .
C15 C 0.8641(5) 0.4206(3) 0.0884(2) 0.0431(9) Uani 1 1 d .
H15 H 0.9254 0.3677 0.0877 0.052 Uiso 1 1 calc R
C16 C 0.7682(6) 0.4439(3) 0.0260(2) 0.0538(11) Uani 1 1 d .
H16 H 0.7647 0.4064 -0.0168 0.065 Uiso 1 1 calc R
C17 C 0.6774(6) 0.5231(3) 0.0272(2) 0.0571(12) Uani 1 1 d .
H17 H 0.6127 0.5381 -0.0148 0.069 Uiso 1 1 calc R
C18 C 0.6818(5) 0.5791(3) 0.0894(2) 0.0482(10) Uani 1 1 d .
H18 H 0.6202 0.6319 0.0893 0.058 Uiso 1 1 calc R
C19 C 0.7779(4) 0.5579(2) 0.1534(2) 0.0372(8) Uani 1 1 d .
C20 C 0.7881(4) 0.6170(3) 0.2204(2) 0.0414(9) Uani 1 1 d .
H20 H 0.8664 0.6014 0.2568 0.050 Uiso 1 1 calc R
C21 C 0.7014(5) 0.6891(3) 0.2359(2) 0.0458(10) Uani 1 1 d .
H21 H 0.6203 0.7073 0.2019 0.055 Uiso 1 1 calc R
C22 C 0.7299(5) 0.7419(3) 0.3063(3) 0.0504(10) Uani 1 1 d .
C23 C 0.6415(6) 0.8706(3) 0.3755(3) 0.0772(16) Uani 1 1 d .
H23A H 0.7504 0.8944 0.3786 0.116 Uiso 1 1 calc GR
H23B H 0.6178 0.8366 0.4211 0.116 Uiso 1 1 calc GR
H23C H 0.5652 0.9196 0.3708 0.116 Uiso 1 1 calc GR

loop_
_atom_site_aniso_label
_atom_site_aniso_U_11
_atom_site_aniso_U_22
_atom_site_aniso_U_33
_atom_site_aniso_U_23
_atom_site_aniso_U_13
_atom_site_aniso_U_12
S1 0.0308(4) 0.0329(4) 0.0326(4) 0.0077(4) -0.0071(4) -0.0024(4)
S2 0.0347(4) 0.0555(5) 0.0352(4) 0.0123(4) -0.0074(4) -0.0137(4)
O1 0.081(2) 0.067(2) 0.083(2) -0.0169(19) -0.025(2) 0.0323(19)
O2 0.0441(16) 0.0448(17) 0.085(2) -0.0029(16) 0.0071(15) 0.0071(13)
N1 0.0322(15) 0.0349(16) 0.0327(15) 0.0067(12) -0.0062(12) -0.0014(13)
C1 0.0306(16) 0.0327(17) 0.0274(16) 0.0068(15) -0.0032(15) -0.0039(13)
C2 0.044(2) 0.038(2) 0.0321(18) 0.0046(16) 0.0011(16) -0.0002(16)
C3 0.070(3) 0.037(2) 0.044(2) 0.0004(18) 0.004(2) -0.003(2)
C4 0.059(3) 0.048(3) 0.067(3) 0.005(2) -0.004(2) -0.025(2)
C5 0.036(2) 0.058(3) 0.077(3) 0.010(3) 0.002(2) -0.013(2)
C6 0.0346(19) 0.043(2) 0.046(2) 0.0047(19) 0.0005(17) 0.0000(16)
C7 0.0283(15) 0.0307(17) 0.0301(17) 0.0007(13) 0.0001(14) 0.0023(13)
C8 0.0274(15) 0.0402(18) 0.0317(16) 0.0033(15) -0.0033(16) -0.0078(15)
C9 0.0383(19) 0.0321(19) 0.0400(19) -0.0035(16) 0.0019(16) -0.0010(15)
C10 0.048(2) 0.047(2) 0.0340(19) -0.0005(18) 0.0072(18) -0.0063(18)
C11 0.048(2) 0.051(2) 0.046(2) 0.0194(18) 0.0069(19) -0.003(2)
C12 0.045(2) 0.037(2) 0.067(3) 0.010(2) 0.017(2) 0.0063(19)
C13 0.0382(19) 0.043(2) 0.042(2) -0.0021(17) 0.0126(16) -0.0001(16)
C14 0.0313(17) 0.046(2) 0.0301(17) 0.0128(17) -0.0027(16) -0.0079(15)
C15 0.043(2) 0.053(2) 0.0338(19) 0.0082(18) -0.0029(17) -0.0055(18)
C16 0.061(3) 0.072(3) 0.0293(19) 0.0095(19) -0.005(2) -0.017(3)
C17 0.063(3) 0.067(3) 0.042(2) 0.022(2) -0.022(2) -0.012(2)
C18 0.047(2) 0.049(2) 0.049(2) 0.019(2) -0.0129(19) -0.0063(19)
C19 0.0333(18) 0.0417(19) 0.0366(18) 0.0153(17) -0.0069(16) -0.0090(15)
C20 0.0368(19) 0.040(2) 0.047(2) 0.0158(18) -0.0047(16) -0.0009(17)
C21 0.0363(19) 0.045(2) 0.057(2) 0.0148(19) -0.0040(18) -0.0018(16)
C22 0.040(2) 0.040(2) 0.070(3) 0.010(2) 0.005(2) 0.0040(18)
C23 0.060(3) 0.056(3) 0.116(4) -0.026(3) 0.015(3) 0.006(2)

loop_
_atom_type_symbol
_atom_type_description
_atom_type_scat_dispersion_real
_atom_type_scat_dispersion_imag
_atom_type_scat_source
C C 0.0033 0.0016 'International Tables Vol C Tables 4.2.6.8 and 6.1.1.4'
H H 0.0000 0.0000 'International Tables Vol C Tables 4.2.6.8 and 6.1.1.4'
N N 0.0061 0.0033 'International Tables Vol C Tables 4.2.6.8 and 6.1.1.4'
O O 0.0106 0.0060 'International Tables Vol C Tables 4.2.6.8 and 6.1.1.4'
S S 0.1246 0.1234 'International Tables Vol C Tables 4.2.6.8 and 6.1.1.4'

loop_
_geom_angle_atom_site_label_1
_geom_angle_atom_site_label_2
_geom_angle_atom_site_label_3
_geom_angle
C7 S1 C1 101.34(15)
C7 S2 C8 103.91(15)
C22 O2 C23 117.1(4)
C7 N1 C14 119.8(3)
C2 C1 S1 120.2(3)
C2 C1 C6 120.2(4)
C6 C1 S1 119.3(3)
C1 C2 H2 120.0
C3 C2 C1 119.9(4)
C3 C2 H2 120.0
C2 C3 H3 119.8
C2 C3 C4 120.3(4)
C4 C3 H3 119.8
C3 C4 H4 120.1
C5 C4 C3 119.8(4)
C5 C4 H4 120.1
C4 C5 H5 119.7
C4 C5 C6 120.7(4)
C6 C5 H5 119.7
C1 C6 H6 120.4
C5 C6 C1 119.1(4)
C5 C6 H6 120.4
S1 C7 S2 116.46(18)
N1 C7 S1 121.4(3)
N1 C7 S2 122.1(3)
C9 C8 S2 120.1(3)
C13 C8 S2 119.4(3)
C13 C8 C9 120.4(3)
C8 C9 H9 120.3
C10 C9 C8 119.4(3)
C10 C9 H9 120.3
C9 C10 H10 119.9
C11 C10 C9 120.3(4)
C11 C10 H10 119.9
C10 C11 H11 120.0
C10 C11 C12 120.1(4)
C12 C11 H11 120.0
C11 C12 H12 119.9
C13 C12 C11 120.2(4)
C13 C12 H12 119.9
C8 C13 H13 120.2
C12 C13 C8 119.6(3)
C12 C13 H13 120.2
C15 C14 N1 120.3(3)
C15 C14 C19 120.9(3)
C19 C14 N1 118.7(3)
C14 C15 H15 120.4
C16 C15 C14 119.3(4)
C16 C15 H15 120.4
C15 C16 H16 119.9
C15 C16 C17 120.2(4)
C17 C16 H16 119.9
C16 C17 H17 119.7
C18 C17 C16 120.7(4)
C18 C17 H17 119.7
C17 C18 H18 119.6
C17 C18 C19 120.8(4)
C19 C18 H18 119.6
C14 C19 C20 119.5(3)
C18 C19 C14 118.2(4)
C18 C19 C20 122.3(3)
C19 C20 H20 115.8
C21 C20 C19 128.4(4)
C21 C20 H20 115.8
C20 C21 H21 119.4
C20 C21 C22 121.1(4)
C22 C21 H21 119.4
O1 C22 O2 122.8(4)
O1 C22 C21 126.5(4)
O2 C22 C21 110.7(4)
O2 C23 H23A 109.5
O2 C23 H23B 109.5
O2 C23 H23C 109.5
H23A C23 H23B 109.5
H23A C23 H23C 109.5
H23B C23 H23C 109.5

loop_
_geom_bond_atom_site_label_1
_geom_bond_atom_site_label_2
_geom_bond_distance
S1 C1 1.781(3)
S1 C7 1.774(3)
S2 C7 1.776(3)
S2 C8 1.788(3)
O1 C22 1.195(5)
O2 C22 1.338(5)
O2 C23 1.434(5)
N1 C7 1.261(4)
N1 C14 1.423(4)
C1 C2 1.383(5)
C1 C6 1.387(5)
C2 H2 0.9300
C2 C3 1.374(5)
C3 H3 0.9300
C3 C4 1.379(6)
C4 H4 0.9300
C4 C5 1.375(6)
C5 H5 0.9300
C5 C6 1.384(5)
C6 H6 0.9300
C8 C9 1.384(5)
C8 C13 1.378(5)
C9 H9 0.9300
C9 C10 1.378(5)
C10 H10 0.9300
C10 C11 1.372(5)
C11 H11 0.9300
C11 C12 1.378(5)
C12 H12 0.9300
C12 C13 1.376(5)
C13 H13 0.9300
C14 C15 1.390(5)
C14 C19 1.401(5)
C15 H15 0.9300
C15 C16 1.384(5)
C16 H16 0.9300
C16 C17 1.387(6)
C17 H17 0.9300
C17 C18 1.363(6)
C18 H18 0.9300
C18 C19 1.401(5)
C19 C20 1.461(5)
C20 H20 0.9300
C20 C21 1.308(5)
C21 H21 0.9300
C21 C22 1.472(6)
C23 H23A 0.9600
C23 H23B 0.9600
C23 H23C 0.9600

loop_
_geom_torsion_atom_site_label_1
_geom_torsion_atom_site_label_2
_geom_torsion_atom_site_label_3
_geom_torsion_atom_site_label_4
_geom_torsion
S1 C1 C2 C3 173.7(3)
S1 C1 C6 C5 -172.9(3)
S2 C8 C9 C10 178.6(3)
S2 C8 C13 C12 -178.9(3)
N1 C14 C15 C16 -176.9(3)
N1 C14 C19 C18 177.2(3)
N1 C14 C19 C20 -2.3(5)
C1 S1 C7 S2 -160.55(19)
C1 S1 C7 N1 17.7(3)
C1 C2 C3 C4 -1.2(6)
C2 C1 C6 C5 0.6(6)
C2 C3 C4 C5 1.3(7)
C3 C4 C5 C6 -0.4(7)
C4 C5 C6 C1 -0.5(7)
C6 C1 C2 C3 0.3(6)
C7 S1 C1 C2 74.4(3)
C7 S1 C1 C6 -112.2(3)
C7 S2 C8 C9 89.0(3)
C7 S2 C8 C13 -94.6(3)
C7 N1 C14 C15 -79.1(4)
C7 N1 C14 C19 104.9(4)
C8 S2 C7 S1 -0.8(2)
C8 S2 C7 N1 -179.0(3)
C8 C9 C10 C11 -0.2(6)
C9 C8 C13 C12 -2.5(5)
C9 C10 C11 C12 -1.5(6)
C10 C11 C12 C13 1.3(6)
C11 C12 C13 C8 0.7(6)
C13 C8 C9 C10 2.2(5)
C14 N1 C7 S1 -177.1(3)
C14 N1 C7 S2 1.0(5)
C14 C15 C16 C17 0.2(6)
C14 C19 C20 C21 -171.9(4)
C15 C14 C19 C18 1.2(5)
C15 C14 C19 C20 -178.3(3)
C15 C16 C17 C18 0.4(7)
C16 C17 C18 C19 -0.1(7)
C17 C18 C19 C14 -0.7(5)
C17 C18 C19 C20 178.8(4)
C18 C19 C20 C21 8.6(6)
C19 C14 C15 C16 -1.0(5)
C19 C20 C21 C22 -179.1(3)
C20 C21 C22 O1 -1.7(7)
C20 C21 C22 O2 179.4(3)
C23 O2 C22 O1 0.9(6)
C23 O2 C22 C21 179.8(3)
